data_5000063
loop_
_publ_author_name
'Glusker, J. P.'
'Minkin, J. A.'
'Patterson, A. L.'

_publ_section_title
;
 X-ray crystal analysis of the substrates of aconitase.
 IX. A refinement of the structure of anhydrous citric acid
;
_journal_issue 6
_journal_name_full 'Acta Crystallographica Section B'
_journal_page_first 1066
_journal_page_last 1072
_journal_paper_doi 10.1107/S0567740869003542
_journal_volume 25
_journal_year 1969
_chemical_formula_sum 'C6 H8 O7'
_space_group_IT_number 14
_symmetry_cell_setting monoclinic
_symmetry_space_group_name_Hall '-P 2yab'
_symmetry_space_group_name_H-M 'P 1 21/a 1'
_cell_angle_alpha 90
_cell_angle_beta 111.22(10)
_cell_angle_gamma 90
_cell_formula_units_Z 4
_cell_length_a 12.817(16)
_cell_length_b 5.628(7)
_cell_length_c 11.465(15)
_cod_original_sg_symbol_H-M 'P 21/a'
_cod_database_code 5000063

loop_
_symmetry_equiv_pos_site_id
_symmetry_equiv_pos_as_xyz
1 x,y,z
2 1/2-x,1/2+y,-z
3 -x,-y,-z
4 -1/2+x,-1/2-y,z

loop_
_atom_site_label
_atom_site_type_symbol
_atom_site_fract_x
_atom_site_fract_y
_atom_site_fract_z
C1 C 0.08920 -0.54280 0.39950
C2 C 0.15990 -0.56050 0.32070
C3 C 0.16260 -0.80550 0.26120
C4 C 0.24750 -0.79220 0.19560
C5 C 0.26980 -1.03280 0.15150
C6 C 0.04560 -0.86720 0.16750
H1 H 0.13730 -0.43320 0.25620
H2 H 0.23180 -0.52200 0.37470
H3 H 0.22140 -0.68820 0.12140
H4 H 0.31830 -0.72800 0.25370
H5 H 0.02820 -0.31480 0.49180
H6 H 0.38460 -1.22410 0.16410
H7 H -0.05570 -0.76850 0.01350
H8 H 0.14360 -1.03130 0.36590
O1 O 0.07850 -0.32830 0.43520
O2 O 0.04560 -0.71880 0.42820
O3 O 0.37730 -1.07600 0.18790
O4 O 0.19930 -1.17200 0.09030
O5 O 0.01470 -0.72840 0.06840
O6 O -0.01090 -1.02400 0.18460
O7 O 0.20030 -0.98600 0.35170

loop_
_atom_type_symbol
_atom_type_radius_bond
C 0.68
H 0.20
O 0.68
